data_7063093
loop_
_publ_author_name
'Zagidullin, Almaz A.'
'Ganushevich, Yulia S.'
'Korchagin, Denis V.'
'L\"onnecke, Peter'
'Hey-Hawkins, Evamarie'
'Miluykov, Vasili A.'

_publ_section_title
;
 Synthesis of P,P-bidentate caged phosphines via tungsten
 pentacarbonyl-promoted cycloaddition reactions of
 1-alkyl-1,2-diphospholes
;
_journal_issue 15
_journal_name_full 'New Journal of Chemistry'
_journal_page_first 6848
_journal_page_last 6856
_journal_paper_doi 10.1039/D3NJ05665A
_journal_volume 48
_journal_year 2024
_chemical_formula_moiety 'C43 H37 O4 P3 W,1.5(C7 H8)'
_chemical_formula_sum 'C53.5 H49 O4 P3 W'
_chemical_formula_weight 1032.68
_space_group_crystal_system monoclinic
_space_group_IT_number 15
_space_group_name_Hall '-C 2yc'
_space_group_name_H-M_alt 'C 1 2/c 1'
_atom_sites_solution_hydrogens geom
_atom_sites_solution_primary direct
_atom_sites_solution_secondary difmap
_audit_creation_method SHELXL-2018/3
_audit_update_record
;
2023-11-28 deposited with the CCDC.	2024-03-15 downloaded from the CCDC.
;
_cell_angle_alpha 90
_cell_angle_beta 106.002(3)
_cell_angle_gamma 90
_cell_formula_units_Z 8
_cell_length_a 36.7665(11)
_cell_length_b 9.3053(2)
_cell_length_c 28.2716(7)
_cell_measurement_reflns_used 8556
_cell_measurement_temperature 130(2)
_cell_measurement_theta_max 27.5780
_cell_measurement_theta_min 2.1200
_cell_volume 9297.6(4)
_computing_cell_refinement 'CrysAlisPro 1.171.42.92a (Rigaku OD, 2023)'
_computing_data_collection 'CrysAlisPro 1.171.42.92a (Rigaku OD, 2023)'
_computing_data_reduction 'CrysAlisPro 1.171.42.92a (Rigaku OD, 2023)'
_computing_molecular_graphics
;
 DIAMOND Version 4.6.8
 K. Brandenburg, Crystal Impact GbR, Bonn, Germany
;
_computing_publication_material
;
 WINGX
 L.J. Farrugia,
 J. Appl. Cryst., 2012, 45, 849-854.
;
_computing_structure_refinement 'SHELXL-2018/3 (Sheldrick, 2018)'
_computing_structure_solution SIR92
_diffrn_ambient_temperature 130(2)
_diffrn_detector_area_resol_mean 16.3560
_diffrn_measured_fraction_theta_full 1.000
_diffrn_measured_fraction_theta_max 1.000
_diffrn_measurement_device_type 'Xcalibur, Sapphire3, Gemini'
_diffrn_measurement_method '\w scans'
_diffrn_radiation_type MoK\a
_diffrn_radiation_wavelength 0.71073
_diffrn_reflns_av_R_equivalents 0.0742
_diffrn_reflns_av_unetI/netI 0.0673
_diffrn_reflns_Laue_measured_fraction_full 1.000
_diffrn_reflns_Laue_measured_fraction_max 1.000
_diffrn_reflns_limit_h_max 44
_diffrn_reflns_limit_h_min -45
_diffrn_reflns_limit_k_max 11
_diffrn_reflns_limit_k_min -11
_diffrn_reflns_limit_l_max 35
_diffrn_reflns_limit_l_min -35
_diffrn_reflns_number 39224
_diffrn_reflns_point_group_measured_fraction_full 1.000
_diffrn_reflns_point_group_measured_fraction_max 1.000
_diffrn_reflns_theta_full 26.372
_diffrn_reflns_theta_max 26.372
_diffrn_reflns_theta_min 1.499
_diffrn_source 'fine-focus sealed X-ray tube'
_exptl_absorpt_coefficient_mu 2.633
_exptl_absorpt_correction_T_max 1.00000
_exptl_absorpt_correction_T_min 0.87423
_exptl_absorpt_correction_type multi-scan
_exptl_absorpt_process_details
;
CrysAlisPro 1.171.42.92a (Rigaku Oxford Diffraction, 2023)
Empirical absorption correction using spherical harmonics,
implemented in SCALE3 ABSPACK scaling algorithm.
;
_exptl_crystal_colour 'clear colourless'
_exptl_crystal_density_diffrn 1.475
_exptl_crystal_description needle
_exptl_crystal_F_000 4168
_exptl_crystal_size_max 0.32
_exptl_crystal_size_mid 0.07
_exptl_crystal_size_min 0.05
_refine_diff_density_max 1.332
_refine_diff_density_min -0.669
_refine_diff_density_rms 0.118
_refine_ls_extinction_method none
_refine_ls_goodness_of_fit_ref 1.034
_refine_ls_hydrogen_treatment constr
_refine_ls_matrix_type full
_refine_ls_number_parameters 590
_refine_ls_number_reflns 9519
_refine_ls_number_restraints 61
_refine_ls_restrained_S_all 1.032
_refine_ls_R_factor_all 0.0653
_refine_ls_R_factor_gt 0.0414
_refine_ls_shift/su_max 0.003
_refine_ls_shift/su_mean 0.000
_refine_ls_structure_factor_coef Fsqd
_refine_ls_weighting_details 'w=1/[\s^2^(Fo^2^)+(0.0376P)^2^+2.1292P] where P=(Fo^2^+2Fc^2^)/3'
_refine_ls_weighting_scheme calc
_refine_ls_wR_factor_gt 0.0836
_refine_ls_wR_factor_ref 0.0922
_reflns_Friedel_coverage 0.000
_reflns_number_gt 7177
_reflns_number_total 9519
_reflns_threshold_expression 'I > 2\s(I)'
_cod_data_source_file d3nj05665a2.cif
_cod_data_source_block comp3b_x1177fin
_cod_depositor_comments 'Adding full bibliography for 7063092--7063094.cif.'
_cod_original_sg_symbol_H-M 'C 2/c'
_cod_original_formula_sum 'C53.50 H49 O4 P3 W'
_cod_database_code 7063093
_shelx_shelxl_version_number 2018/3
_shelx_space_group_comment
;
The symmetry employed for this shelxl refinement is uniquely defined
by the following loop, which should always be used as a source of
symmetry information in preference to the above space-group names.
They are only intended as comments.
;

loop_
_space_group_symop_operation_xyz
'x, y, z'
'-x, y, -z+1/2'
'x+1/2, y+1/2, z'
'-x+1/2, y+1/2, -z+1/2'
'-x, -y, -z'
'x, -y, z-1/2'
'-x+1/2, -y+1/2, -z'
'x+1/2, -y+1/2, z-1/2'

loop_
_atom_site_label
_atom_site_type_symbol
_atom_site_fract_x
_atom_site_fract_y
_atom_site_fract_z
_atom_site_U_iso_or_equiv
_atom_site_adp_type
_atom_site_occupancy
_atom_site_site_symmetry_order
_atom_site_calc_flag
_atom_site_refinement_flags_posn
_atom_site_refinement_flags_adp
_atom_site_refinement_flags_occupancy
_atom_site_disorder_assembly
_atom_site_disorder_group
W1 W 0.86029(2) 0.14516(2) 0.65359(2) 0.02453(7) Uani 1 1 d . . . . .
P1 P 0.81039(3) 0.37917(12) 0.52538(4) 0.0237(3) Uani 1 1 d . . . . .
P2 P 0.85623(3) 0.34077(12) 0.59223(4) 0.0220(3) Uani 1 1 d . . . . .
P3 P 0.82547(3) 0.33205(12) 0.68690(4) 0.0235(3) Uani 1 1 d . . . . .
O1 O 0.78792(11) -0.0115(4) 0.58597(14) 0.0439(10) Uani 1 1 d . . . . .
O2 O 0.85685(11) -0.0728(4) 0.73687(14) 0.0508(11) Uani 1 1 d . . . . .
O3 O 0.93624(11) 0.2826(5) 0.72035(15) 0.0556(11) Uani 1 1 d . . . . .
O4 O 0.90932(11) -0.0762(4) 0.61359(14) 0.0475(10) Uani 1 1 d . . . . .
C1 C 0.83658(12) 0.5574(4) 0.52635(16) 0.0216(10) Uani 1 1 d . . . . .
C2 C 0.87876(13) 0.5234(4) 0.53473(16) 0.0222(10) Uani 1 1 d . . . . .
C3 C 0.89292(12) 0.4180(5) 0.56704(16) 0.0218(10) Uani 1 1 d . . . . .
C4 C 0.84444(13) 0.5142(4) 0.61821(17) 0.0238(10) Uani 1 1 d . . . . .
H4 H 0.867761 0.550924 0.642527 0.029 Uiso 1 1 calc R U . . .
C5 C 0.83233(13) 0.6242(4) 0.57546(16) 0.0242(10) Uani 1 1 d . . . . .
H5A H 0.848266 0.711356 0.583633 0.029 Uiso 1 1 calc R U . . .
H5B H 0.805679 0.652752 0.571152 0.029 Uiso 1 1 calc R U . . .
C6 C 0.81784(12) 0.6452(5) 0.48068(16) 0.0229(10) Uani 1 1 d . . . . .
C7 C 0.82454(14) 0.6141(5) 0.43595(17) 0.0290(11) Uani 1 1 d . . . . .
H7 H 0.841298 0.537947 0.434129 0.035 Uiso 1 1 calc R U . . .
C8 C 0.80747(15) 0.6911(5) 0.39387(19) 0.0366(13) Uani 1 1 d . . . . .
H8 H 0.812329 0.667192 0.363510 0.044 Uiso 1 1 calc R U . . .
C9 C 0.78309(14) 0.8040(5) 0.3962(2) 0.0365(13) Uani 1 1 d . . . . .
H9 H 0.771366 0.858198 0.367566 0.044 Uiso 1 1 calc R U . . .
C10 C 0.77628(14) 0.8356(5) 0.4401(2) 0.0348(13) Uani 1 1 d . . . . .
H10 H 0.759598 0.912200 0.441752 0.042 Uiso 1 1 calc R U . . .
C11 C 0.79319(13) 0.7583(5) 0.48214(18) 0.0277(11) Uani 1 1 d . . . . .
H11 H 0.788000 0.782303 0.512288 0.033 Uiso 1 1 calc R U . . .
C12 C 0.90260(13) 0.6145(4) 0.51153(16) 0.0225(10) Uani 1 1 d . . . . .
C13 C 0.89968(13) 0.7639(5) 0.51074(16) 0.0259(11) Uani 1 1 d . . . . .
H13 H 0.882394 0.809587 0.525418 0.031 Uiso 1 1 calc R U . . .
C14 C 0.92159(15) 0.8450(5) 0.48891(19) 0.0350(12) Uani 1 1 d . . . . .
H14 H 0.919737 0.946758 0.489413 0.042 Uiso 1 1 calc R U . . .
C15 C 0.94634(15) 0.7819(6) 0.46615(19) 0.0377(13) Uani 1 1 d . . . . .
H15 H 0.961142 0.839333 0.450739 0.045 Uiso 1 1 calc R U . . .
C16 C 0.94918(14) 0.6337(6) 0.46619(19) 0.0363(12) Uani 1 1 d . . . . .
H16 H 0.966034 0.588738 0.450643 0.044 Uiso 1 1 calc R U . . .
C17 C 0.92757(13) 0.5507(5) 0.48879(16) 0.0287(11) Uani 1 1 d . . . . .
H17 H 0.929823 0.449043 0.488763 0.034 Uiso 1 1 calc R U . . .
C18 C 0.93294(13) 0.3799(5) 0.58930(17) 0.0274(11) Uani 1 1 d . . . . .
C19 C 0.94553(15) 0.2404(5) 0.5856(2) 0.0379(13) Uani 1 1 d . . . . .
H19 H 0.928659 0.170231 0.567260 0.046 Uiso 1 1 calc R U . . .
C20 C 0.98281(17) 0.2043(7) 0.6087(2) 0.0507(16) Uani 1 1 d . . . . .
H20 H 0.991312 0.109103 0.605936 0.061 Uiso 1 1 calc R U . . .
C21 C 1.00739(16) 0.3031(7) 0.6353(2) 0.0522(17) Uani 1 1 d . . . . .
H21 H 1.032776 0.276630 0.651174 0.063 Uiso 1 1 calc R U . . .
C22 C 0.99531(15) 0.4419(6) 0.6392(2) 0.0442(14) Uani 1 1 d . . . . .
H22 H 1.012326 0.511171 0.657792 0.053 Uiso 1 1 calc R U . . .
C23 C 0.95856(13) 0.4796(5) 0.61598(18) 0.0321(12) Uani 1 1 d . . . . .
H23 H 0.950549 0.575758 0.618275 0.039 Uiso 1 1 calc R U . . .
C24 C 0.82374(13) 0.2676(5) 0.47807(16) 0.0265(11) Uani 1 1 d . . . . .
H24 H 0.845297 0.315006 0.468998 0.032 Uiso 1 1 calc R U . . .
C25 C 0.78985(14) 0.2607(5) 0.43256(18) 0.0356(12) Uani 1 1 d . . . . .
H25A H 0.796498 0.203851 0.406972 0.053 Uiso 1 1 calc R U . . .
H25B H 0.782843 0.358212 0.420286 0.053 Uiso 1 1 calc R U . . .
H25C H 0.768447 0.215662 0.441181 0.053 Uiso 1 1 calc R U . . .
C26 C 0.83578(15) 0.1158(5) 0.49698(19) 0.0351(13) Uani 1 1 d . . . . .
H26A H 0.816184 0.073228 0.510090 0.053 Uiso 1 1 calc R U . . .
H26B H 0.859663 0.120627 0.523080 0.053 Uiso 1 1 calc R U . . .
H26C H 0.839177 0.056499 0.469879 0.053 Uiso 1 1 calc R U . . .
C27 C 0.81440(13) 0.4869(5) 0.64502(16) 0.0240(10) Uani 1 1 d . . . . .
H27A H 0.789768 0.470166 0.620453 0.029 Uiso 1 1 calc R U . . .
H27B H 0.811867 0.573704 0.664114 0.029 Uiso 1 1 calc R U . . .
C28 C 0.77932(13) 0.2972(5) 0.69691(16) 0.0259(11) Uani 1 1 d . . . . .
C29 C 0.76224(15) 0.1622(5) 0.68787(18) 0.0347(12) Uani 1 1 d . . . . .
H29 H 0.775110 0.084537 0.677783 0.042 Uiso 1 1 calc R U . . .
C30 C 0.72618(15) 0.1423(6) 0.69375(19) 0.0388(13) Uani 1 1 d . . . . .
H30 H 0.714550 0.050420 0.687626 0.047 Uiso 1 1 calc R U . . .
C31 C 0.70732(15) 0.2532(6) 0.70824(19) 0.0397(13) Uani 1 1 d . . . . .
H31 H 0.682702 0.238171 0.711965 0.048 Uiso 1 1 calc R U . . .
C32 C 0.72398(15) 0.3864(6) 0.7174(2) 0.0399(13) Uani 1 1 d . . . . .
H32 H 0.711031 0.463236 0.727857 0.048 Uiso 1 1 calc R U . . .
C33 C 0.75939(14) 0.4081(5) 0.71141(19) 0.0351(12) Uani 1 1 d . . . . .
H33 H 0.770516 0.500845 0.717300 0.042 Uiso 1 1 calc R U . . .
C34 C 0.85205(13) 0.4053(5) 0.74619(17) 0.0255(11) Uani 1 1 d . . . . .
C35 C 0.86024(16) 0.3158(6) 0.78702(19) 0.0411(14) Uani 1 1 d . . . . .
H35 H 0.850884 0.220131 0.783884 0.049 Uiso 1 1 calc R U . . .
C36 C 0.88184(16) 0.3644(7) 0.8321(2) 0.0472(15) Uani 1 1 d . . . . .
H36 H 0.886841 0.302199 0.859805 0.057 Uiso 1 1 calc R U . . .
C37 C 0.89627(15) 0.5022(6) 0.8375(2) 0.0433(14) Uani 1 1 d . . . . .
H37 H 0.911189 0.535257 0.868611 0.052 Uiso 1 1 calc R U . . .
C38 C 0.88879(17) 0.5891(6) 0.7978(2) 0.0485(16) Uani 1 1 d . . . . .
H38 H 0.898853 0.683713 0.801115 0.058 Uiso 1 1 calc R U . . .
C39 C 0.86670(15) 0.5433(5) 0.75203(19) 0.0366(13) Uani 1 1 d . . . . .
H39 H 0.861651 0.606961 0.724710 0.044 Uiso 1 1 calc R U . . .
C40 C 0.81359(15) 0.0492(5) 0.61018(18) 0.0296(11) Uani 1 1 d . . . . .
C41 C 0.85859(14) 0.0078(5) 0.70697(19) 0.0337(12) Uani 1 1 d . . . . .
C42 C 0.90888(15) 0.2350(5) 0.69613(19) 0.0354(12) Uani 1 1 d . . . . .
C43 C 0.89149(15) 0.0068(5) 0.62770(18) 0.0321(12) Uani 1 1 d . . . . .
C44 C 0.91271(15) 0.1044(5) 0.3854(2) 0.0405(14) Uani 1 1 d D . . . .
C45 C 0.93616(18) 0.0887(6) 0.3549(2) 0.0509(16) Uani 1 1 d D . . . .
H45 H 0.926964 0.040075 0.324357 0.061 Uiso 1 1 calc R U . . .
C46 C 0.97257(18) 0.1421(7) 0.3678(2) 0.0606(19) Uani 1 1 d D . . . .
H46 H 0.988132 0.133217 0.346178 0.073 Uiso 1 1 calc R U . . .
C47 C 0.98580(18) 0.2080(6) 0.4124(3) 0.0593(18) Uani 1 1 d D . . . .
H47 H 1.011134 0.241963 0.422187 0.071 Uiso 1 1 calc R U . . .
C48 C 0.96346(16) 0.2259(6) 0.4431(2) 0.0498(16) Uani 1 1 d D . . . .
H48 H 0.973300 0.272787 0.473824 0.060 Uiso 1 1 calc R U . . .
C49 C 0.92669(16) 0.1768(5) 0.4301(2) 0.0393(13) Uani 1 1 d D . . . .
H49 H 0.910972 0.191991 0.451229 0.047 Uiso 1 1 calc R U . . .
C50 C 0.87350(16) 0.0481(7) 0.3719(2) 0.0588(18) Uani 1 1 d D . . . .
H50A H 0.871509 -0.029062 0.394648 0.088 Uiso 1 1 calc R U . . .
H50B H 0.867112 0.010354 0.338248 0.088 Uiso 1 1 calc R U . . .
H50C H 0.855958 0.125698 0.373854 0.088 Uiso 1 1 calc R U . . .
C51 C 0.9717(3) 0.2494(10) 0.2323(6) 0.094(3) Uani 0.5 1 d D U P A -1
C52 C 0.9743(3) 0.1008(10) 0.2321(6) 0.096(4) Uani 0.5 1 d D U P A -1
H52 H 0.951956 0.045347 0.220122 0.115 Uiso 0.5 1 calc R U P A -1
C53 C 1.0087(3) 0.0316(10) 0.2487(7) 0.099(4) Uani 0.5 1 d D U P A -1
H53 H 1.010046 -0.070326 0.248858 0.119 Uiso 0.5 1 calc R U P A -1
C54 C 1.0406(3) 0.1127(13) 0.2650(6) 0.101(4) Uani 0.5 1 d D U P A -1
H54 H 1.064471 0.066263 0.275516 0.121 Uiso 0.5 1 calc R U P A -1
C55 C 1.0389(3) 0.2585(12) 0.2665(7) 0.098(4) Uani 0.5 1 d D U P A -1
H55 H 1.061465 0.312140 0.279498 0.117 Uiso 0.5 1 calc R U P A -1
C56 C 1.0049(3) 0.3293(9) 0.2494(9) 0.098(3) Uani 0.5 1 d D U P A -1
H56 H 1.004069 0.431337 0.249141 0.118 Uiso 0.5 1 calc R U P A -1
C57 C 0.9350(3) 0.3248(15) 0.2146(6) 0.119(5) Uani 0.5 1 d D U P A -1
H57A H 0.927205 0.325978 0.178584 0.179 Uiso 0.5 1 calc R U P A -1
H57B H 0.937592 0.423688 0.227044 0.179 Uiso 0.5 1 calc R U P A -1
H57C H 0.915795 0.274615 0.226599 0.179 Uiso 0.5 1 calc R U P A -1

loop_
_atom_site_aniso_label
_atom_site_aniso_U_11
_atom_site_aniso_U_22
_atom_site_aniso_U_33
_atom_site_aniso_U_23
_atom_site_aniso_U_13
_atom_site_aniso_U_12
W1 0.02872(12) 0.02520(10) 0.01956(11) 0.00098(9) 0.00648(8) 0.00136(9)
P1 0.0251(7) 0.0249(6) 0.0217(6) 0.0008(5) 0.0074(5) -0.0010(5)
P2 0.0245(6) 0.0228(6) 0.0190(6) -0.0001(5) 0.0065(5) 0.0003(5)
P3 0.0231(7) 0.0283(6) 0.0186(6) -0.0009(5) 0.0050(5) -0.0014(5)
O1 0.044(2) 0.046(2) 0.043(2) -0.0123(18) 0.014(2) -0.0125(18)
O2 0.061(3) 0.055(2) 0.039(2) 0.024(2) 0.018(2) 0.008(2)
O3 0.039(3) 0.073(3) 0.047(3) -0.011(2) 0.000(2) -0.008(2)
O4 0.055(3) 0.046(2) 0.042(2) -0.0073(19) 0.015(2) 0.018(2)
C1 0.022(2) 0.021(2) 0.023(3) 0.0021(19) 0.007(2) 0.0022(19)
C2 0.026(3) 0.021(2) 0.021(2) -0.0020(19) 0.009(2) 0.0000(19)
C3 0.024(3) 0.023(2) 0.019(2) -0.0046(19) 0.008(2) -0.004(2)
C4 0.026(3) 0.024(2) 0.023(3) 0.0008(19) 0.010(2) -0.0006(19)
C5 0.024(3) 0.024(2) 0.024(3) -0.0009(19) 0.006(2) 0.0008(19)
C6 0.021(2) 0.023(2) 0.023(2) 0.002(2) 0.0029(19) -0.006(2)
C7 0.032(3) 0.027(3) 0.025(3) 0.003(2) 0.005(2) 0.003(2)
C8 0.042(3) 0.043(3) 0.024(3) 0.001(2) 0.007(2) -0.011(3)
C9 0.027(3) 0.038(3) 0.038(3) 0.015(2) -0.001(3) -0.003(2)
C10 0.023(3) 0.031(3) 0.046(3) 0.011(2) 0.003(2) 0.002(2)
C11 0.024(3) 0.025(2) 0.035(3) 0.002(2) 0.009(2) 0.001(2)
C12 0.025(3) 0.023(2) 0.020(2) 0.0007(18) 0.006(2) 0.0018(19)
C13 0.026(3) 0.029(2) 0.025(3) 0.000(2) 0.010(2) -0.002(2)
C14 0.040(3) 0.031(3) 0.036(3) 0.004(2) 0.014(3) -0.003(2)
C15 0.040(3) 0.042(3) 0.033(3) 0.010(2) 0.013(3) -0.008(3)
C16 0.032(3) 0.050(3) 0.031(3) 0.000(3) 0.015(2) -0.001(3)
C17 0.032(3) 0.033(3) 0.021(3) 0.003(2) 0.007(2) 0.002(2)
C18 0.027(3) 0.037(3) 0.023(3) 0.010(2) 0.015(2) 0.002(2)
C19 0.034(3) 0.032(3) 0.053(4) 0.008(3) 0.020(3) 0.007(2)
C20 0.038(4) 0.055(4) 0.068(4) 0.026(3) 0.029(3) 0.020(3)
C21 0.022(3) 0.085(5) 0.051(4) 0.030(4) 0.012(3) 0.013(3)
C22 0.031(3) 0.059(4) 0.042(3) 0.014(3) 0.009(3) -0.004(3)
C23 0.024(3) 0.039(3) 0.033(3) 0.005(2) 0.006(2) 0.001(2)
C24 0.030(3) 0.030(2) 0.019(3) 0.002(2) 0.006(2) 0.000(2)
C25 0.040(3) 0.039(3) 0.025(3) -0.002(2) 0.006(2) -0.002(2)
C26 0.047(3) 0.030(3) 0.027(3) -0.003(2) 0.008(2) 0.000(2)
C27 0.025(3) 0.025(2) 0.020(2) -0.0012(19) 0.003(2) 0.0014(19)
C28 0.027(3) 0.034(2) 0.015(2) 0.004(2) 0.002(2) -0.003(2)
C29 0.040(3) 0.043(3) 0.024(3) -0.004(2) 0.012(2) -0.005(2)
C30 0.042(3) 0.047(3) 0.027(3) -0.001(3) 0.010(2) -0.014(3)
C31 0.030(3) 0.060(4) 0.031(3) 0.005(3) 0.010(3) -0.008(3)
C32 0.028(3) 0.054(3) 0.042(3) -0.001(3) 0.017(3) 0.003(2)
C33 0.036(3) 0.032(3) 0.037(3) -0.002(2) 0.010(3) -0.003(2)
C34 0.022(3) 0.033(2) 0.021(3) -0.007(2) 0.006(2) -0.001(2)
C35 0.048(4) 0.049(3) 0.027(3) 0.000(2) 0.010(3) -0.012(3)
C36 0.045(4) 0.072(4) 0.020(3) -0.002(3) 0.001(3) -0.001(3)
C37 0.034(3) 0.061(4) 0.030(3) -0.017(3) 0.002(3) 0.009(3)
C38 0.050(4) 0.037(3) 0.051(4) -0.018(3) 0.001(3) -0.001(3)
C39 0.046(3) 0.033(3) 0.027(3) -0.004(2) 0.005(3) 0.005(2)
C40 0.039(3) 0.028(3) 0.025(3) 0.000(2) 0.014(2) -0.002(2)
C41 0.032(3) 0.045(3) 0.026(3) 0.004(2) 0.011(2) 0.009(2)
C42 0.035(3) 0.039(3) 0.032(3) -0.005(2) 0.008(3) 0.002(2)
C43 0.039(3) 0.029(3) 0.027(3) 0.005(2) 0.007(2) -0.001(2)
C44 0.040(3) 0.031(3) 0.050(4) 0.015(3) 0.011(3) 0.013(2)
C45 0.067(5) 0.048(3) 0.038(3) 0.015(3) 0.014(3) 0.032(3)
C46 0.064(5) 0.066(4) 0.060(5) 0.037(4) 0.030(4) 0.032(4)
C47 0.054(4) 0.046(4) 0.079(5) 0.026(4) 0.020(4) 0.012(3)
C48 0.052(4) 0.035(3) 0.067(4) 0.004(3) 0.024(4) 0.004(3)
C49 0.048(4) 0.028(3) 0.043(3) 0.001(2) 0.014(3) 0.002(2)
C50 0.063(4) 0.057(4) 0.048(4) 0.004(3) 0.002(3) -0.002(3)
C51 0.074(8) 0.177(7) 0.043(4) 0.040(7) 0.035(5) 0.027(7)
C52 0.075(8) 0.179(8) 0.043(5) 0.036(7) 0.034(6) 0.023(7)
C53 0.075(8) 0.187(7) 0.044(5) 0.032(7) 0.030(6) 0.019(7)
C54 0.077(8) 0.186(8) 0.045(5) 0.034(7) 0.028(6) 0.020(7)
C55 0.077(8) 0.180(7) 0.044(4) 0.034(8) 0.030(6) 0.019(7)
C56 0.082(8) 0.178(7) 0.045(4) 0.037(8) 0.035(6) 0.022(7)
C57 0.097(10) 0.191(11) 0.078(8) 0.047(9) 0.037(8) 0.041(9)

loop_
_atom_type_symbol
_atom_type_description
_atom_type_scat_dispersion_real
_atom_type_scat_dispersion_imag
_atom_type_scat_source
W W -0.8490 6.8722 'International Tables Vol C Tables 4.2.6.8 and 6.1.1.4'
P P 0.1023 0.0942 'International Tables Vol C Tables 4.2.6.8 and 6.1.1.4'
O O 0.0106 0.0060 'International Tables Vol C Tables 4.2.6.8 and 6.1.1.4'
C C 0.0033 0.0016 'International Tables Vol C Tables 4.2.6.8 and 6.1.1.4'
H H 0.0000 0.0000 'International Tables Vol C Tables 4.2.6.8 and 6.1.1.4'

loop_
_geom_angle_atom_site_label_1
_geom_angle_atom_site_label_2
_geom_angle_atom_site_label_3
_geom_angle
_geom_angle_site_symmetry_1
_geom_angle_site_symmetry_3
_geom_angle_publ_flag
C41 W1 C43 90.3(2) . . ?
C41 W1 C40 88.7(2) . . ?
C43 W1 C40 88.3(2) . . ?
C41 W1 C42 91.2(2) . . ?
C43 W1 C42 89.0(2) . . ?
C40 W1 C42 177.26(19) . . ?
C41 W1 P2 171.29(14) . . ?
C43 W1 P2 98.42(14) . . ?
C40 W1 P2 91.28(13) . . ?
C42 W1 P2 89.18(15) . . ?
C41 W1 P3 92.00(14) . . ?
C43 W1 P3 175.47(14) . . ?
C40 W1 P3 95.68(14) . . ?
C42 W1 P3 87.07(14) . . ?
P2 W1 P3 79.33(4) . . ?
C24 P1 C1 105.2(2) . . ?
C24 P1 P2 103.69(15) . . ?
C1 P1 P2 82.22(14) . . ?
C3 P2 C4 95.1(2) . . ?
C3 P2 P1 94.26(15) . . ?
C4 P2 P1 89.52(15) . . ?
C3 P2 W1 130.31(15) . . ?
C4 P2 W1 109.41(14) . . ?
P1 P2 W1 127.24(6) . . ?
C34 P3 C28 102.1(2) . . ?
C34 P3 C27 105.4(2) . . ?
C28 P3 C27 100.9(2) . . ?
C34 P3 W1 114.03(16) . . ?
C28 P3 W1 122.07(16) . . ?
C27 P3 W1 110.44(15) . . ?
C6 C1 C2 116.3(4) . . ?
C6 C1 C5 114.0(4) . . ?
C2 C1 C5 106.7(3) . . ?
C6 C1 P1 110.2(3) . . ?
C2 C1 P1 107.8(3) . . ?
C5 C1 P1 100.6(3) . . ?
C3 C2 C12 123.3(4) . . ?
C3 C2 C1 116.2(4) . . ?
C12 C2 C1 120.3(4) . . ?
C2 C3 C18 128.3(4) . . ?
C2 C3 P2 111.2(3) . . ?
C18 C3 P2 119.5(3) . . ?
C27 C4 C5 113.9(4) . . ?
C27 C4 P2 109.3(3) . . ?
C5 C4 P2 108.1(3) . . ?
C4 C5 C1 110.6(3) . . ?
C7 C6 C11 117.7(4) . . ?
C7 C6 C1 120.6(4) . . ?
C11 C6 C1 121.7(4) . . ?
C8 C7 C6 121.7(5) . . ?
C7 C8 C9 119.7(5) . . ?
C10 C9 C8 119.1(5) . . ?
C9 C10 C11 121.3(5) . . ?
C10 C11 C6 120.5(5) . . ?
C17 C12 C13 118.4(4) . . ?
C17 C12 C2 120.2(4) . . ?
C13 C12 C2 121.4(4) . . ?
C14 C13 C12 120.3(4) . . ?
C13 C14 C15 121.4(5) . . ?
C14 C15 C16 118.9(5) . . ?
C15 C16 C17 120.3(5) . . ?
C16 C17 C12 120.8(4) . . ?
C23 C18 C19 118.3(5) . . ?
C23 C18 C3 121.2(4) . . ?
C19 C18 C3 120.4(4) . . ?
C20 C19 C18 119.8(5) . . ?
C21 C20 C19 121.1(6) . . ?
C20 C21 C22 119.8(5) . . ?
C23 C22 C21 119.8(5) . . ?
C22 C23 C18 121.3(5) . . ?
C25 C24 C26 110.2(4) . . ?
C25 C24 P1 108.3(3) . . ?
C26 C24 P1 111.8(3) . . ?
C4 C27 P3 112.9(3) . . ?
C33 C28 C29 118.3(5) . . ?
C33 C28 P3 120.1(4) . . ?
C29 C28 P3 121.5(4) . . ?
C30 C29 C28 119.5(5) . . ?
C31 C30 C29 120.9(5) . . ?
C30 C31 C32 120.0(5) . . ?
C33 C32 C31 119.8(5) . . ?
C32 C33 C28 121.5(5) . . ?
C39 C34 C35 118.0(4) . . ?
C39 C34 P3 123.3(4) . . ?
C35 C34 P3 118.6(4) . . ?
C36 C35 C34 120.7(5) . . ?
C35 C36 C37 120.8(5) . . ?
C38 C37 C36 118.7(5) . . ?
C37 C38 C39 121.6(5) . . ?
C34 C39 C38 120.2(5) . . ?
O1 C40 W1 176.8(4) . . ?
O2 C41 W1 178.3(5) . . ?
O3 C42 W1 178.6(5) . . ?
O4 C43 W1 178.0(4) . . ?
C45 C44 C49 118.5(5) . . ?
C45 C44 C50 122.0(5) . . ?
C49 C44 C50 119.5(5) . . ?
C46 C45 C44 121.4(6) . . ?
C47 C46 C45 118.7(6) . . ?
C48 C47 C46 121.4(6) . . ?
C47 C48 C49 120.6(6) . . ?
C48 C49 C44 119.4(5) . . ?
C52 C51 C56 118.5(5) . . ?
C52 C51 C57 121.9(6) . . ?
C56 C51 C57 119.5(5) . . ?
C53 C52 C51 121.4(6) . . ?
C54 C53 C52 118.6(6) . . ?
C55 C54 C53 121.4(6) . . ?
C54 C55 C56 120.7(6) . . ?
C55 C56 C51 119.3(5) . . ?

loop_
_geom_bond_atom_site_label_1
_geom_bond_atom_site_label_2
_geom_bond_distance
_geom_bond_site_symmetry_2
_geom_bond_publ_flag
W1 C41 1.992(5) . ?
W1 C43 1.994(6) . ?
W1 C40 2.022(5) . ?
W1 C42 2.038(5) . ?
W1 P2 2.4904(12) . ?
W1 P3 2.4929(12) . ?
P1 C24 1.863(5) . ?
P1 C1 1.914(4) . ?
P1 P2 2.1872(17) . ?
P2 C3 1.837(5) . ?
P2 C4 1.873(4) . ?
P3 C34 1.824(5) . ?
P3 C28 1.825(5) . ?
P3 C27 1.838(4) . ?
O1 C40 1.150(5) . ?
O2 C41 1.145(6) . ?
O3 C42 1.139(6) . ?
O4 C43 1.153(6) . ?
C1 C6 1.523(6) . ?
C1 C2 1.536(6) . ?
C1 C5 1.568(6) . ?
C2 C3 1.343(6) . ?
C2 C12 1.494(6) . ?
C3 C18 1.475(6) . ?
C4 C27 1.523(6) . ?
C4 C5 1.553(6) . ?
C6 C7 1.384(6) . ?
C6 C11 1.397(6) . ?
C7 C8 1.382(7) . ?
C8 C9 1.394(7) . ?
C9 C10 1.363(7) . ?
C10 C11 1.382(6) . ?
C12 C17 1.391(6) . ?
C12 C13 1.394(6) . ?
C13 C14 1.369(6) . ?
C14 C15 1.382(7) . ?
C15 C16 1.382(7) . ?
C16 C17 1.384(7) . ?
C18 C23 1.388(7) . ?
C18 C19 1.391(6) . ?
C19 C20 1.387(7) . ?
C20 C21 1.361(8) . ?
C21 C22 1.379(8) . ?
C22 C23 1.375(7) . ?
C24 C25 1.526(6) . ?
C24 C26 1.532(6) . ?
C28 C33 1.391(7) . ?
C28 C29 1.396(6) . ?
C29 C30 1.393(7) . ?
C30 C31 1.367(7) . ?
C31 C32 1.376(7) . ?
C32 C33 1.373(7) . ?
C34 C39 1.385(6) . ?
C34 C35 1.388(7) . ?
C35 C36 1.379(7) . ?
C36 C37 1.380(8) . ?
C37 C38 1.350(8) . ?
C38 C39 1.390(7) . ?
C44 C45 1.386(7) . ?
C44 C49 1.397(7) . ?
C44 C50 1.482(7) . ?
C45 C46 1.379(8) . ?
C46 C47 1.364(8) . ?
C47 C48 1.360(8) . ?
C48 C49 1.378(7) . ?
C51 C52 1.386(7) . ?
C51 C56 1.397(7) . ?
C51 C57 1.482(7) . ?
C52 C53 1.379(8) . ?
C53 C54 1.364(8) . ?
C54 C55 1.359(8) . ?
C55 C56 1.378(7) . ?
